data_1563834
loop_
_publ_author_name
'Sun, Shaowen'
'Sun, Yingying'
'Guo, Huadong'
'Fu, Xirao'
'Guo, Mingming'
'Liu, Siyu'
'Guo, Xianmin'
'Zhang, Liang'
'Alexandrov, Eugeny V.'

_publ_section_title
;
 Construction of Cd(II) coordination polymers from a fluorene-based
 bisimidazole ligand and polycarboxylic acids: syntheses, structures and
 properties
;
_journal_name_full 'Inorganica Chimica Acta'
_journal_page_first 165
_journal_page_last 172
_journal_paper_doi 10.1016/j.ica.2018.08.018
_journal_volume 483
_journal_year 2018
_chemical_formula_moiety 'C74 H60 Cd2 N8 O8'
_chemical_formula_sum 'C74 H60 Cd2 N8 O8'
_chemical_formula_weight 1414.10
_space_group_IT_number 14
_space_group_name_Hall '-P 2ybc'
_space_group_name_H-M_alt 'P 1 21/c 1'
_symmetry_cell_setting monoclinic
_symmetry_space_group_name_H-M 'P 1 21/c 1'
_atom_sites_solution_hydrogens geom
_atom_sites_solution_primary direct
_atom_sites_solution_secondary difmap
_audit_creation_method SHELXL-97
_cell_angle_alpha 90.00
_cell_angle_beta 107.4620(10)
_cell_angle_gamma 90.00
_cell_formula_units_Z 4
_cell_length_a 25.5881(10)
_cell_length_b 16.9272(6)
_cell_length_c 21.7201(8)
_cell_measurement_reflns_used 22301
_cell_measurement_temperature 293(2)
_cell_measurement_theta_max 28.34
_cell_measurement_theta_min 0.83
_cell_volume 8974.2(6)
_computing_cell_refinement 'Bruker SMART'
_computing_data_collection 'Bruker SMART'
_computing_data_reduction 'Bruker SAINT'
_computing_molecular_graphics SHELXP-97
_computing_publication_material SHELXTL
_computing_structure_refinement 'SHELXL-97 (Sheldrick, 1997)'
_computing_structure_solution 'SHELXS-97 (Sheldrick, 1990)'
_diffrn_ambient_temperature 293(2)
_diffrn_detector_area_resol_mean 9.00cm
_diffrn_measured_fraction_theta_full 0.996
_diffrn_measured_fraction_theta_max 0.996
_diffrn_measurement_device_type 'CCD area detector'
_diffrn_measurement_method 'phi and omega scans'
_diffrn_radiation_monochromator graphite
_diffrn_radiation_source 'fine-focus sealed tube'
_diffrn_radiation_type MoK\a
_diffrn_radiation_wavelength 0.71073
_diffrn_reflns_av_R_equivalents 0.0363
_diffrn_reflns_av_sigmaI/netI 0.0447
_diffrn_reflns_limit_h_max 34
_diffrn_reflns_limit_h_min -33
_diffrn_reflns_limit_k_max 22
_diffrn_reflns_limit_k_min -15
_diffrn_reflns_limit_l_max 28
_diffrn_reflns_limit_l_min -28
_diffrn_reflns_number 65702
_diffrn_reflns_theta_full 28.34
_diffrn_reflns_theta_max 28.34
_diffrn_reflns_theta_min 0.83
_diffrn_standards_decay_% none
_diffrn_standards_interval_count none
_diffrn_standards_interval_time none
_diffrn_standards_number none
_exptl_absorpt_coefficient_mu 0.520
_exptl_absorpt_correction_T_max 0.919
_exptl_absorpt_correction_T_min 0.886
_exptl_absorpt_correction_type empirical
_exptl_absorpt_process_details SADABS
_exptl_crystal_colour colorless
_exptl_crystal_density_diffrn 1.047
_exptl_crystal_density_method 'not measured'
_exptl_crystal_description block
_exptl_crystal_F_000 2880
_exptl_crystal_size_max 0.22
_exptl_crystal_size_mid 0.20
_exptl_crystal_size_min 0.16
_platon_squeeze_details
;
;
_refine_diff_density_max 1.396
_refine_diff_density_min -0.913
_refine_diff_density_rms 0.124
_refine_ls_extinction_method none
_refine_ls_goodness_of_fit_ref 0.986
_refine_ls_hydrogen_treatment constr
_refine_ls_matrix_type full
_refine_ls_number_parameters 829
_refine_ls_number_reflns 22301
_refine_ls_number_restraints 0
_refine_ls_restrained_S_all 0.986
_refine_ls_R_factor_all 0.0543
_refine_ls_R_factor_gt 0.0383
_refine_ls_shift/su_max 0.003
_refine_ls_shift/su_mean 0.000
_refine_ls_structure_factor_coef Fsqd
_refine_ls_weighting_details 'calc w=1/[\s^2^(Fo^2^)+(0.0692P)^2^+0.0000P] where P=(Fo^2^+2Fc^2^)/3'
_refine_ls_weighting_scheme calc
_refine_ls_wR_factor_gt 0.1065
_refine_ls_wR_factor_ref 0.1120
_reflns_number_gt 16543
_reflns_number_total 22301
_reflns_threshold_expression >2sigma(I)
_cod_data_source_file ICA-2018-483-165.cif
_cod_data_source_block 1
_cod_depositor_comments
;
The following automatic conversions were performed:

data item '_chemical_melting_point' value 'not measured' was changed
to '?' -- the value is undefined or not given.

Automatic conversion script
Id: cif_fix_values 8369 2020-08-20 11:38:08Z andrius 
;
_cod_original_sg_symbol_H-M P21/c
_cod_database_code 1563834

loop_
_symmetry_equiv_pos_as_xyz
'x, y, z'
'-x, y+1/2, -z+1/2'
'-x, -y, -z'
'x, -y-1/2, z-1/2'

loop_
_atom_site_label
_atom_site_type_symbol
_atom_site_fract_x
_atom_site_fract_y
_atom_site_fract_z
_atom_site_U_iso_or_equiv
_atom_site_adp_type
_atom_site_occupancy
_atom_site_symmetry_multiplicity
_atom_site_calc_flag
_atom_site_refinement_flags
_atom_site_disorder_assembly
_atom_site_disorder_group
C1 C 0.43637(10) 0.17319(14) 0.99604(11) 0.0243(5) Uani 1 1 d . . .
H1 H 0.4398 0.1264 1.0193 0.029 Uiso 1 1 calc R . .
C2 C 0.43128(10) 0.25493(14) 0.91855(11) 0.0227(5) Uani 1 1 d . . .
H2 H 0.4304 0.2759 0.8787 0.027 Uiso 1 1 calc R . .
C3 C 0.42962(11) 0.24567(14) 1.01874(11) 0.0261(5) Uani 1 1 d . . .
H3 H 0.4275 0.2578 1.0597 0.031 Uiso 1 1 calc R . .
C4 C 0.42275(9) 0.38249(13) 0.97053(10) 0.0187(4) Uani 1 1 d . . .
C5 C 0.45087(9) 0.42239(13) 1.02688(10) 0.0188(4) Uani 1 1 d . . .
H5 H 0.4715 0.3942 1.0627 0.023 Uiso 1 1 calc R . .
C6 C 0.44809(9) 0.50426(13) 1.02943(10) 0.0182(4) Uani 1 1 d . . .
H6 H 0.4661 0.5314 1.0670 0.022 Uiso 1 1 calc R . .
C7 C 0.41784(9) 0.54483(13) 0.97461(10) 0.0180(4) Uani 1 1 d . . .
C8 C 0.38958(9) 0.50396(13) 0.91794(10) 0.0206(5) Uani 1 1 d . . .
C9 C 0.39176(10) 0.42265(13) 0.91541(11) 0.0210(5) Uani 1 1 d . . .
H9 H 0.3731 0.3953 0.8781 0.025 Uiso 1 1 calc R . .
C10 C 0.35888(10) 0.56203(14) 0.86501(11) 0.0254(5) Uani 1 1 d . . .
C11 C 0.37743(9) 0.64064(13) 0.89823(11) 0.0212(5) Uani 1 1 d . . .
C12 C 0.36619(10) 0.71582(14) 0.87218(11) 0.0238(5) Uani 1 1 d . . .
H12 H 0.3442 0.7233 0.8299 0.029 Uiso 1 1 calc R . .
C13 C 0.38894(9) 0.77983(13) 0.91158(11) 0.0217(5) Uani 1 1 d . . .
C14 C 0.42140(9) 0.76969(14) 0.97557(11) 0.0229(5) Uani 1 1 d . . .
H14 H 0.4356 0.8135 1.0010 0.027 Uiso 1 1 calc R . .
C15 C 0.43241(9) 0.69421(13) 1.00109(11) 0.0202(5) Uani 1 1 d . . .
H15 H 0.4540 0.6868 1.0435 0.024 Uiso 1 1 calc R . .
C16 C 0.41064(9) 0.62997(13) 0.96214(10) 0.0178(4) Uani 1 1 d . . .
C17 C 0.33424(10) 0.88730(15) 0.84009(12) 0.0291(6) Uani 1 1 d . . .
H17 H 0.3016 0.8606 0.8213 0.035 Uiso 1 1 calc R . .
C18 C 0.34623(10) 0.96255(15) 0.82905(12) 0.0291(6) Uani 1 1 d . . .
H18 H 0.3224 0.9972 0.8010 0.035 Uiso 1 1 calc R . .
C19 C 0.41836(10) 0.91644(14) 0.89864(12) 0.0248(5) Uani 1 1 d . . .
H19 H 0.4534 0.9120 0.9275 0.030 Uiso 1 1 calc R . .
C20 C 0.37498(13) 0.55324(15) 0.80224(11) 0.0363(7) Uani 1 1 d . . .
H20A H 0.3630 0.5018 0.7837 0.044 Uiso 1 1 calc R . .
H20B H 0.3553 0.5927 0.7717 0.044 Uiso 1 1 calc R . .
C21 C 0.43532(14) 0.5615(2) 0.81002(14) 0.0488(8) Uani 1 1 d . . .
H21A H 0.4415 0.5552 0.7688 0.073 Uiso 1 1 calc R . .
H21B H 0.4553 0.5217 0.8392 0.073 Uiso 1 1 calc R . .
H21C H 0.4476 0.6129 0.8270 0.073 Uiso 1 1 calc R . .
C22 C 0.29615(11) 0.55178(16) 0.84927(14) 0.0384(7) Uani 1 1 d . . .
H22A H 0.2783 0.5897 0.8161 0.046 Uiso 1 1 calc R . .
H22B H 0.2864 0.4994 0.8313 0.046 Uiso 1 1 calc R . .
C23 C 0.27330(11) 0.56200(18) 0.90581(16) 0.0430(7) Uani 1 1 d . . .
H23A H 0.2343 0.5546 0.8913 0.065 Uiso 1 1 calc R . .
H23B H 0.2815 0.6142 0.9233 0.065 Uiso 1 1 calc R . .
H23C H 0.2896 0.5237 0.9385 0.065 Uiso 1 1 calc R . .
C24 C 0.38436(13) 0.11964(18) 0.74052(13) 0.0379(7) Uani 1 1 d . . .
C25 C 0.34656(11) 0.12833(17) 0.67223(12) 0.0326(6) Uani 1 1 d . . .
C26 C 0.36356(11) 0.09993(19) 0.62218(13) 0.0375(7) Uani 1 1 d . . .
H26 H 0.3985 0.0786 0.6305 0.045 Uiso 1 1 calc R . .
C27 C 0.32905(10) 0.10288(18) 0.55953(12) 0.0326(6) Uani 1 1 d . . .
H27 H 0.3412 0.0838 0.5261 0.039 Uiso 1 1 calc R . .
C28 C 0.27655(10) 0.13398(16) 0.54583(12) 0.0270(5) Uani 1 1 d . . .
C29 C 0.25985(12) 0.16275(16) 0.59657(12) 0.0336(6) Uani 1 1 d . . .
H29 H 0.2249 0.1838 0.5885 0.040 Uiso 1 1 calc R . .
C30 C 0.29468(13) 0.16045(16) 0.65919(13) 0.0366(6) Uani 1 1 d . . .
H30 H 0.2831 0.1807 0.6927 0.044 Uiso 1 1 calc R . .
C31 C 0.23976(10) 0.13241(16) 0.47832(12) 0.0274(5) Uani 1 1 d . . .
C32 C 0.26013(10) 0.14843(16) 0.42668(12) 0.0285(5) Uani 1 1 d . . .
H32 H 0.2964 0.1641 0.4349 0.034 Uiso 1 1 calc R . .
C33 C 0.22709(11) 0.14127(15) 0.36362(12) 0.0282(5) Uani 1 1 d . . .
H33 H 0.2412 0.1525 0.3298 0.034 Uiso 1 1 calc R . .
C34 C 0.17301(10) 0.11732(15) 0.35061(11) 0.0261(5) Uani 1 1 d . . .
C35 C 0.15212(11) 0.10321(18) 0.40114(12) 0.0343(6) Uani 1 1 d . . .
H35 H 0.1156 0.0887 0.3927 0.041 Uiso 1 1 calc R . .
C36 C 0.18515(10) 0.11050(18) 0.46471(12) 0.0326(6) Uani 1 1 d . . .
H36 H 0.1706 0.1006 0.4983 0.039 Uiso 1 1 calc R . .
C37 C 0.13809(11) 0.10402(16) 0.28230(12) 0.0292(6) Uani 1 1 d . . .
C38 C 0.55693(10) 0.06432(15) 0.90579(12) 0.0262(5) Uani 1 1 d . . .
C39 C 0.61832(10) 0.05767(15) 0.93074(12) 0.0261(5) Uani 1 1 d . . .
C40 C 0.65190(11) 0.08632(18) 0.89609(13) 0.0342(6) Uani 1 1 d . . .
H40 H 0.6364 0.1081 0.8554 0.041 Uiso 1 1 calc R . .
C41 C 0.70855(11) 0.08265(17) 0.92179(13) 0.0334(6) Uani 1 1 d . . .
H41 H 0.7306 0.1001 0.8974 0.040 Uiso 1 1 calc R . .
C42 C 0.73286(10) 0.05299(16) 0.98399(12) 0.0273(5) Uani 1 1 d . . .
C43 C 0.69847(11) 0.02443(17) 1.01796(13) 0.0341(6) Uani 1 1 d . . .
H43 H 0.7137 0.0046 1.0594 0.041 Uiso 1 1 calc R . .
C44 C 0.64240(11) 0.02500(17) 0.99132(13) 0.0312(6) Uani 1 1 d . . .
H44 H 0.6204 0.0033 1.0141 0.037 Uiso 1 1 calc R . .
C45 C 0.79312(10) 0.05248(15) 1.01413(12) 0.0270(5) Uani 1 1 d . . .
C46 C 0.82904(10) 0.03664(15) 0.97788(11) 0.0252(5) Uani 1 1 d . . .
H46 H 0.8151 0.0283 0.9336 0.030 Uiso 1 1 calc R . .
C47 C 0.88468(10) 0.03333(15) 1.00740(11) 0.0240(5) Uani 1 1 d . . .
H47 H 0.9079 0.0208 0.9831 0.029 Uiso 1 1 calc R . .
C48 C 0.90669(10) 0.04862(15) 1.07335(11) 0.0267(5) Uani 1 1 d . . .
C49 C 0.87129(12) 0.06544(19) 1.10924(13) 0.0391(7) Uani 1 1 d . . .
H49 H 0.8854 0.0765 1.1531 0.047 Uiso 1 1 calc R . .
C50 C 0.81532(12) 0.06579(19) 1.08017(13) 0.0386(7) Uani 1 1 d . . .
H50 H 0.7921 0.0751 1.1051 0.046 Uiso 1 1 calc R . .
C51 C 0.96752(11) 0.04701(16) 1.10510(11) 0.0279(5) Uani 1 1 d . . .
C52 C 1.09878(10) -0.11315(14) 1.12837(11) 0.0218(5) Uani 1 1 d . . .
H52 H 1.0629 -0.1163 1.1015 0.026 Uiso 1 1 calc R . .
C53 C 1.17388(11) -0.06993(15) 1.19519(12) 0.0298(6) Uani 1 1 d . . .
H53 H 1.1991 -0.0366 1.2229 0.036 Uiso 1 1 calc R . .
C54 C 1.18400(10) -0.14512(15) 1.18107(12) 0.0292(6) Uani 1 1 d . . .
H54 H 1.2166 -0.1729 1.1971 0.035 Uiso 1 1 calc R . .
C55 C 1.12485(10) -0.24888(13) 1.10976(11) 0.0217(5) Uani 1 1 d . . .
C56 C 1.09290(10) -0.25621(14) 1.04541(11) 0.0225(5) Uani 1 1 d . . .
H56 H 1.0808 -0.2113 1.0205 0.027 Uiso 1 1 calc R . .
C57 C 1.07930(10) -0.33054(14) 1.01889(11) 0.0223(5) Uani 1 1 d . . .
H57 H 1.0579 -0.3360 0.9761 0.027 Uiso 1 1 calc R . .
C58 C 1.09792(9) -0.39696(13) 1.05691(11) 0.0192(4) Uani 1 1 d . . .
C59 C 1.13017(9) -0.38874(14) 1.12121(11) 0.0206(5) Uani 1 1 d . . .
C60 C 1.14430(9) -0.31495(14) 1.14803(11) 0.0217(5) Uani 1 1 d . . .
H60 H 1.1662 -0.3095 1.1905 0.026 Uiso 1 1 calc R . .
C61 C 1.14423(10) -0.46813(13) 1.15456(11) 0.0230(5) Uani 1 1 d . . .
C62 C 1.11598(9) -0.52395(13) 1.09913(11) 0.0199(5) Uani 1 1 d . . .
C63 C 1.08860(9) -0.48130(13) 1.04309(11) 0.0191(4) Uani 1 1 d . . .
C64 C 1.05898(9) -0.52169(13) 0.98798(11) 0.0200(5) Uani 1 1 d . . .
H64 H 1.0417 -0.4941 0.9503 0.024 Uiso 1 1 calc R . .
C65 C 1.05522(9) -0.60361(14) 0.98930(11) 0.0206(5) Uani 1 1 d . . .
H65 H 1.0347 -0.6309 0.9529 0.025 Uiso 1 1 calc R . .
C66 C 1.08239(9) -0.64458(13) 1.04557(11) 0.0194(4) Uani 1 1 d . . .
C67 C 1.11302(10) -0.60493(14) 1.10095(11) 0.0220(5) Uani 1 1 d . . .
H67 H 1.1310 -0.6327 1.1383 0.026 Uiso 1 1 calc R . .
C68 C 1.20600(11) -0.48208(16) 1.18003(14) 0.0361(7) Uani 1 1 d . . .
H68A H 1.2210 -0.4484 1.2173 0.043 Uiso 1 1 calc R . .
H68B H 1.2124 -0.5364 1.1945 0.043 Uiso 1 1 calc R . .
C69 C 1.23678(12) -0.46633(19) 1.13120(18) 0.0490(8) Uani 1 1 d . . .
H69A H 1.2751 -0.4764 1.1508 0.073 Uiso 1 1 calc R . .
H69B H 1.2316 -0.4122 1.1174 0.073 Uiso 1 1 calc R . .
H69C H 1.2230 -0.5005 1.0946 0.073 Uiso 1 1 calc R . .
C70 C 1.11955(11) -0.47589(15) 1.21101(11) 0.0305(6) Uani 1 1 d . . .
H70A H 1.1289 -0.5275 1.2306 0.037 Uiso 1 1 calc R . .
H70B H 1.1364 -0.4366 1.2434 0.037 Uiso 1 1 calc R . .
C71 C 1.05789(12) -0.46595(17) 1.19214(13) 0.0361(6) Uani 1 1 d . . .
H71A H 1.0458 -0.4716 1.2297 0.054 Uiso 1 1 calc R . .
H71B H 1.0407 -0.5055 1.1610 0.054 Uiso 1 1 calc R . .
H71C H 1.0481 -0.4145 1.1738 0.054 Uiso 1 1 calc R . .
C72 C 1.05123(11) -0.85110(15) 1.02121(12) 0.0296(6) Uani 1 1 d . . .
H72 H 1.0356 -0.8959 0.9982 0.036 Uiso 1 1 calc R . .
C73 C 1.04960(11) -0.77777(15) 0.99646(12) 0.0297(6) Uani 1 1 d . . .
H73 H 1.0331 -0.7630 0.9538 0.036 Uiso 1 1 calc R . .
C74 C 1.09495(10) -0.77548(14) 1.09992(12) 0.0246(5) Uani 1 1 d . . .
H74 H 1.1152 -0.7576 1.1406 0.030 Uiso 1 1 calc R . .
N1 N 0.43737(8) 0.17939(11) 0.93293(9) 0.0223(4) Uani 1 1 d . . .
N2 N 0.42652(8) 0.29844(11) 0.96877(9) 0.0188(4) Uani 1 1 d . . .
N3 N 0.38087(8) 0.85791(11) 0.88530(10) 0.0234(4) Uani 1 1 d . . .
N4 N 0.39897(8) 0.98060(12) 0.86549(10) 0.0256(4) Uani 1 1 d . . .
N5 N 1.12030(8) -0.05008(11) 1.16230(10) 0.0237(4) Uani 1 1 d . . .
N6 N 1.13560(8) -0.17248(11) 1.13761(9) 0.0218(4) Uani 1 1 d . . .
N7 N 1.07723(8) -0.72865(11) 1.04676(9) 0.0215(4) Uani 1 1 d . . .
N8 N 1.07986(9) -0.84912(12) 1.08649(10) 0.0260(4) Uani 1 1 d . . .
O1 O 0.37082(12) 0.15013(14) 0.78543(10) 0.0655(8) Uani 1 1 d . . .
O2 O 0.42678(9) 0.07940(18) 0.75028(10) 0.0608(8) Uani 1 1 d . . .
O3 O 0.15640(9) 0.12093(13) 0.23676(9) 0.0471(6) Uani 1 1 d . . .
O4 O 0.09170(8) 0.07380(17) 0.27268(9) 0.0539(7) Uani 1 1 d . . .
O5 O 0.53706(7) 0.11371(13) 0.86184(9) 0.0372(5) Uani 1 1 d . . .
O6 O 0.52830(7) 0.02320(12) 0.93089(10) 0.0366(5) Uani 1 1 d . . .
O7 O 0.99718(7) 0.00495(10) 1.08150(8) 0.0276(4) Uani 1 1 d . . .
O8 O 0.98608(8) 0.08931(13) 1.15475(9) 0.0397(5) Uani 1 1 d . . .
Cd1 Cd 0.448261(7) 0.089391(10) 0.861171(8) 0.01983(5) Uani 1 1 d . . .
Cd2 Cd 1.075881(7) 0.063198(10) 1.163493(8) 0.02173(5) Uani 1 1 d . . .

loop_
_atom_site_aniso_label
_atom_site_aniso_U_11
_atom_site_aniso_U_22
_atom_site_aniso_U_33
_atom_site_aniso_U_23
_atom_site_aniso_U_13
_atom_site_aniso_U_12
C1 0.0328(13) 0.0182(12) 0.0223(11) 0.0052(9) 0.0086(10) 0.0007(10)
C2 0.0324(13) 0.0169(11) 0.0199(11) -0.0009(9) 0.0097(10) -0.0001(9)
C3 0.0387(14) 0.0220(12) 0.0201(11) 0.0031(9) 0.0125(10) 0.0007(10)
C4 0.0227(11) 0.0137(10) 0.0196(10) 0.0011(8) 0.0063(9) 0.0020(9)
C5 0.0197(11) 0.0194(11) 0.0165(10) 0.0012(8) 0.0043(8) 0.0009(8)
C6 0.0207(11) 0.0177(11) 0.0156(10) -0.0020(8) 0.0043(8) -0.0015(8)
C7 0.0195(11) 0.0145(11) 0.0192(10) -0.0025(8) 0.0048(8) -0.0014(8)
C8 0.0252(12) 0.0166(11) 0.0169(10) -0.0012(8) 0.0016(9) 0.0002(9)
C9 0.0276(12) 0.0165(11) 0.0159(10) -0.0031(8) 0.0018(9) -0.0015(9)
C10 0.0333(13) 0.0140(11) 0.0199(11) -0.0012(9) -0.0055(9) 0.0011(10)
C11 0.0227(11) 0.0155(11) 0.0223(11) -0.0008(9) 0.0020(9) -0.0023(9)
C12 0.0251(12) 0.0186(12) 0.0223(11) 0.0020(9) -0.0011(9) -0.0007(9)
C13 0.0217(11) 0.0135(11) 0.0280(12) 0.0028(9) 0.0045(9) -0.0008(9)
C14 0.0233(12) 0.0189(12) 0.0242(11) -0.0045(9) 0.0038(9) -0.0034(9)
C15 0.0216(11) 0.0179(11) 0.0191(10) -0.0029(9) 0.0031(9) -0.0003(9)
C16 0.0191(11) 0.0148(11) 0.0187(10) 0.0009(8) 0.0046(8) 0.0014(8)
C17 0.0243(12) 0.0212(12) 0.0344(13) 0.0027(10) -0.0023(10) -0.0010(10)
C18 0.0286(13) 0.0195(12) 0.0334(13) 0.0065(10) 0.0002(10) -0.0012(10)
C19 0.0232(12) 0.0156(11) 0.0326(13) 0.0005(9) 0.0040(10) -0.0017(9)
C20 0.0633(19) 0.0203(13) 0.0161(11) -0.0001(9) -0.0021(12) 0.0019(12)
C21 0.064(2) 0.058(2) 0.0265(14) 0.0052(14) 0.0162(14) 0.0162(17)
C22 0.0355(15) 0.0191(13) 0.0433(16) 0.0045(11) -0.0146(12) -0.0027(11)
C23 0.0239(14) 0.0313(16) 0.068(2) 0.0021(14) 0.0049(14) -0.0031(11)
C24 0.0501(18) 0.0346(16) 0.0228(13) 0.0020(11) 0.0016(12) -0.0178(14)
C25 0.0369(15) 0.0348(15) 0.0216(12) 0.0021(11) 0.0020(11) -0.0163(12)
C26 0.0203(12) 0.062(2) 0.0265(13) 0.0081(13) 0.0013(10) -0.0061(12)
C27 0.0227(12) 0.0539(18) 0.0205(12) 0.0028(11) 0.0053(10) -0.0052(12)
C28 0.0231(12) 0.0316(14) 0.0242(12) -0.0005(10) 0.0039(10) -0.0062(10)
C29 0.0393(15) 0.0282(14) 0.0292(13) -0.0034(11) 0.0043(11) 0.0025(12)
C30 0.0564(19) 0.0260(14) 0.0264(13) -0.0057(11) 0.0111(13) -0.0050(13)
C31 0.0261(13) 0.0291(14) 0.0248(12) 0.0024(10) 0.0043(10) 0.0037(10)
C32 0.0261(13) 0.0287(14) 0.0299(13) 0.0016(10) 0.0069(10) 0.0002(10)
C33 0.0345(14) 0.0261(13) 0.0255(12) 0.0026(10) 0.0111(11) 0.0054(11)
C34 0.0270(12) 0.0265(13) 0.0228(11) -0.0014(10) 0.0044(10) 0.0074(10)
C35 0.0216(12) 0.0542(19) 0.0253(13) -0.0034(12) 0.0041(10) 0.0051(12)
C36 0.0249(13) 0.0512(18) 0.0221(12) 0.0010(11) 0.0075(10) 0.0052(12)
C37 0.0348(14) 0.0282(14) 0.0221(12) -0.0043(10) 0.0047(10) 0.0093(11)
C38 0.0258(12) 0.0265(13) 0.0267(12) -0.0046(10) 0.0084(10) 0.0013(10)
C39 0.0247(12) 0.0254(13) 0.0286(12) 0.0018(10) 0.0089(10) 0.0026(10)
C40 0.0279(13) 0.0464(17) 0.0274(13) 0.0111(12) 0.0072(11) 0.0036(12)
C41 0.0271(13) 0.0434(17) 0.0314(14) 0.0094(12) 0.0115(11) 0.0006(12)
C42 0.0262(13) 0.0276(14) 0.0265(12) 0.0006(10) 0.0057(10) 0.0009(10)
C43 0.0337(14) 0.0410(17) 0.0273(13) 0.0093(11) 0.0087(11) 0.0057(12)
C44 0.0289(13) 0.0353(15) 0.0332(13) 0.0088(11) 0.0149(11) 0.0029(11)
C45 0.0284(13) 0.0266(13) 0.0244(12) 0.0021(10) 0.0055(10) 0.0016(10)
C46 0.0264(12) 0.0293(13) 0.0180(11) -0.0004(9) 0.0038(9) -0.0013(10)
C47 0.0268(12) 0.0244(12) 0.0201(11) 0.0009(9) 0.0062(9) -0.0014(10)
C48 0.0278(13) 0.0278(14) 0.0217(11) 0.0004(10) 0.0032(10) -0.0032(10)
C49 0.0354(15) 0.060(2) 0.0203(12) -0.0108(12) 0.0056(11) -0.0026(14)
C50 0.0311(14) 0.057(2) 0.0291(14) -0.0068(13) 0.0107(11) 0.0009(13)
C51 0.0301(13) 0.0278(14) 0.0217(12) 0.0058(10) 0.0015(10) -0.0038(10)
C52 0.0232(11) 0.0150(11) 0.0256(11) -0.0003(9) 0.0047(9) 0.0012(9)
C53 0.0330(14) 0.0194(12) 0.0285(13) -0.0027(10) -0.0039(10) -0.0026(10)
C54 0.0251(12) 0.0205(12) 0.0332(13) 0.0002(10) -0.0042(10) 0.0005(10)
C55 0.0242(12) 0.0146(11) 0.0271(12) -0.0026(9) 0.0091(9) -0.0011(9)
C56 0.0291(12) 0.0161(11) 0.0221(11) 0.0036(9) 0.0073(9) 0.0027(9)
C57 0.0281(12) 0.0161(11) 0.0224(11) 0.0015(9) 0.0069(9) -0.0013(9)
C58 0.0223(11) 0.0161(11) 0.0208(11) -0.0014(8) 0.0087(9) 0.0004(8)
C59 0.0211(11) 0.0158(11) 0.0241(11) 0.0011(9) 0.0058(9) 0.0035(9)
C60 0.0226(11) 0.0160(11) 0.0241(11) -0.0022(9) 0.0033(9) 0.0026(9)
C61 0.0277(12) 0.0126(11) 0.0242(11) -0.0009(9) 0.0007(9) 0.0014(9)
C62 0.0222(11) 0.0155(11) 0.0225(11) -0.0020(9) 0.0074(9) 0.0005(9)
C63 0.0227(11) 0.0160(11) 0.0217(11) 0.0001(8) 0.0112(9) 0.0020(9)
C64 0.0225(11) 0.0178(11) 0.0202(10) 0.0021(9) 0.0071(9) 0.0030(9)
C65 0.0217(11) 0.0188(12) 0.0222(11) -0.0028(9) 0.0080(9) -0.0008(9)
C66 0.0241(11) 0.0121(10) 0.0255(11) -0.0012(8) 0.0125(9) 0.0002(8)
C67 0.0268(12) 0.0168(11) 0.0238(11) 0.0036(9) 0.0099(9) 0.0035(9)
C68 0.0318(14) 0.0190(13) 0.0464(16) -0.0068(11) -0.0049(12) 0.0057(11)
C69 0.0296(15) 0.0297(16) 0.086(2) -0.0034(16) 0.0146(16) 0.0009(12)
C70 0.0502(16) 0.0177(12) 0.0198(11) 0.0006(9) 0.0048(11) 0.0009(11)
C71 0.0533(18) 0.0289(15) 0.0333(14) 0.0019(11) 0.0238(13) 0.0059(13)
C72 0.0395(15) 0.0166(12) 0.0282(13) -0.0024(10) 0.0033(11) -0.0018(10)
C73 0.0411(15) 0.0191(12) 0.0243(12) -0.0027(10) 0.0029(11) -0.0017(11)
C74 0.0307(13) 0.0176(12) 0.0248(12) -0.0011(9) 0.0071(10) -0.0021(10)
N1 0.0283(10) 0.0157(10) 0.0213(9) -0.0009(8) 0.0054(8) 0.0020(8)
N2 0.0241(10) 0.0122(9) 0.0196(9) 0.0004(7) 0.0059(8) 0.0009(7)
N3 0.0231(10) 0.0149(10) 0.0277(10) 0.0030(8) 0.0006(8) -0.0007(8)
N4 0.0277(11) 0.0172(10) 0.0313(11) 0.0017(8) 0.0081(9) -0.0010(8)
N5 0.0290(11) 0.0128(10) 0.0260(10) -0.0022(8) 0.0031(8) -0.0004(8)
N6 0.0235(10) 0.0128(9) 0.0262(10) -0.0011(8) 0.0030(8) -0.0016(8)
N7 0.0291(11) 0.0125(9) 0.0232(10) -0.0023(7) 0.0083(8) -0.0019(8)
N8 0.0330(11) 0.0146(10) 0.0289(11) 0.0007(8) 0.0069(9) -0.0021(8)
O1 0.112(2) 0.0417(14) 0.0277(11) -0.0036(9) -0.0018(12) 0.0326(14)
O2 0.0253(11) 0.127(2) 0.0255(11) 0.0043(12) 0.0000(8) 0.0019(13)
O3 0.0684(15) 0.0499(13) 0.0212(9) -0.0060(9) 0.0108(9) -0.0334(11)
O4 0.0245(10) 0.112(2) 0.0229(10) -0.0058(11) 0.0036(8) -0.0042(12)
O5 0.0257(9) 0.0488(12) 0.0362(10) 0.0127(9) 0.0077(8) 0.0020(9)
O6 0.0241(9) 0.0347(11) 0.0515(12) 0.0112(9) 0.0120(9) 0.0028(8)
O7 0.0281(9) 0.0202(9) 0.0301(9) -0.0016(7) 0.0020(7) -0.0018(7)
O8 0.0310(10) 0.0568(14) 0.0268(10) -0.0160(9) 0.0018(8) -0.0059(9)
Cd1 0.02420(9) 0.01394(9) 0.02115(9) -0.00102(6) 0.00649(6) -0.00064(6)
Cd2 0.02776(10) 0.01405(9) 0.02153(9) -0.00157(6) 0.00459(7) -0.00091(6)

loop_
_atom_type_symbol
_atom_type_description
_atom_type_scat_dispersion_real
_atom_type_scat_dispersion_imag
_atom_type_scat_source
C C 0.0033 0.0016 'International Tables Vol C Tables 4.2.6.8 and 6.1.1.4'
H H 0.0000 0.0000 'International Tables Vol C Tables 4.2.6.8 and 6.1.1.4'
N N 0.0061 0.0033 'International Tables Vol C Tables 4.2.6.8 and 6.1.1.4'
O O 0.0106 0.0060 'International Tables Vol C Tables 4.2.6.8 and 6.1.1.4'
Cd Cd -0.8075 1.2024 'International Tables Vol C Tables 4.2.6.8 and 6.1.1.4'

loop_
_geom_angle_atom_site_label_1
_geom_angle_atom_site_label_2
_geom_angle_atom_site_label_3
_geom_angle
_geom_angle_site_symmetry_1
_geom_angle_site_symmetry_3
C3 C1 N1 109.6(2) . .
C3 C1 H1 125.2 . .
N1 C1 H1 125.2 . .
N1 C2 N2 111.8(2) . .
N1 C2 H2 124.1 . .
N2 C2 H2 124.1 . .
C1 C3 N2 106.4(2) . .
C1 C3 H3 126.8 . .
N2 C3 H3 126.8 . .
C5 C4 C9 121.8(2) . .
C5 C4 N2 119.02(19) . .
C9 C4 N2 119.2(2) . .
C6 C5 C4 119.9(2) . .
C6 C5 H5 120.0 . .
C4 C5 H5 120.0 . .
C5 C6 C7 118.7(2) . .
C5 C6 H6 120.7 . .
C7 C6 H6 120.7 . .
C6 C7 C8 120.9(2) . .
C6 C7 C16 130.5(2) . .
C8 C7 C16 108.55(19) . .
C9 C8 C7 120.6(2) . .
C9 C8 C10 128.8(2) . .
C7 C8 C10 110.65(19) . .
C8 C9 C4 118.1(2) . .
C8 C9 H9 121.0 . .
C4 C9 H9 121.0 . .
C11 C10 C8 100.84(18) . .
C11 C10 C20 112.0(2) . .
C8 C10 C20 112.7(2) . .
C11 C10 C22 111.0(2) . .
C8 C10 C22 110.9(2) . .
C20 C10 C22 109.1(2) . .
C12 C11 C16 120.7(2) . .
C12 C11 C10 127.8(2) . .
C16 C11 C10 111.50(19) . .
C11 C12 C13 117.7(2) . .
C11 C12 H12 121.1 . .
C13 C12 H12 121.1 . .
C12 C13 C14 121.9(2) . .
C12 C13 N3 119.3(2) . .
C14 C13 N3 118.8(2) . .
C15 C14 C13 119.9(2) . .
C15 C14 H14 120.0 . .
C13 C14 H14 120.0 . .
C14 C15 C16 118.8(2) . .
C14 C15 H15 120.6 . .
C16 C15 H15 120.6 . .
C15 C16 C11 121.0(2) . .
C15 C16 C7 130.7(2) . .
C11 C16 C7 108.29(19) . .
C18 C17 N3 105.7(2) . .
C18 C17 H17 127.1 . .
N3 C17 H17 127.1 . .
C17 C18 N4 110.1(2) . .
C17 C18 H18 125.0 . .
N4 C18 H18 125.0 . .
N4 C19 N3 111.2(2) . .
N4 C19 H19 124.4 . .
N3 C19 H19 124.4 . .
C21 C20 C10 115.3(2) . .
C21 C20 H20A 108.5 . .
C10 C20 H20A 108.5 . .
C21 C20 H20B 108.5 . .
C10 C20 H20B 108.5 . .
H20A C20 H20B 107.5 . .
C20 C21 H21A 109.5 . .
C20 C21 H21B 109.5 . .
H21A C21 H21B 109.5 . .
C20 C21 H21C 109.5 . .
H21A C21 H21C 109.5 . .
H21B C21 H21C 109.5 . .
C23 C22 C10 115.7(2) . .
C23 C22 H22A 108.4 . .
C10 C22 H22A 108.4 . .
C23 C22 H22B 108.4 . .
C10 C22 H22B 108.4 . .
H22A C22 H22B 107.4 . .
C22 C23 H23A 109.5 . .
C22 C23 H23B 109.5 . .
H23A C23 H23B 109.5 . .
C22 C23 H23C 109.5 . .
H23A C23 H23C 109.5 . .
H23B C23 H23C 109.5 . .
O1 C24 O2 121.9(3) . .
O1 C24 C25 118.8(3) . .
O2 C24 C25 119.2(3) . .
O1 C24 Cd1 62.93(15) . .
O2 C24 Cd1 59.04(14) . .
C25 C24 Cd1 174.4(2) . .
C26 C25 C30 119.2(2) . .
C26 C25 C24 118.7(3) . .
C30 C25 C24 122.0(3) . .
C25 C26 C27 120.4(3) . .
C25 C26 H26 119.8 . .
C27 C26 H26 119.8 . .
C26 C27 C28 121.0(3) . .
C26 C27 H27 119.5 . .
C28 C27 H27 119.5 . .
C29 C28 C27 118.2(2) . .
C29 C28 C31 122.4(2) . .
C27 C28 C31 119.3(2) . .
C28 C29 C30 120.7(3) . .
C28 C29 H29 119.6 . .
C30 C29 H29 119.6 . .
C25 C30 C29 120.5(3) . .
C25 C30 H30 119.8 . .
C29 C30 H30 119.8 . .
C36 C31 C32 118.3(2) . .
C36 C31 C28 120.9(2) . .
C32 C31 C28 120.7(2) . .
C33 C32 C31 120.9(2) . .
C33 C32 H32 119.5 . .
C31 C32 H32 119.5 . .
C32 C33 C34 120.2(2) . .
C32 C33 H33 119.9 . .
C34 C33 H33 119.9 . .
C35 C34 C33 119.3(2) . .
C35 C34 C37 120.2(2) . .
C33 C34 C37 120.4(2) . .
C34 C35 C36 120.6(2) . .
C34 C35 H35 119.7 . .
C36 C35 H35 119.7 . .
C31 C36 C35 120.5(2) . .
C31 C36 H36 119.8 . .
C35 C36 H36 119.8 . .
O3 C37 O4 121.6(2) . .
O3 C37 C34 119.7(2) . .
O4 C37 C34 118.7(2) . .
O3 C37 Cd2 63.41(13) . 1_454
O4 C37 Cd2 58.33(13) . 1_454
C34 C37 Cd2 173.65(19) . 1_454
O6 C38 O5 123.1(2) . .
O6 C38 C39 119.2(2) . .
O5 C38 C39 117.7(2) . .
O6 C38 Cd1 64.31(13) . .
O5 C38 Cd1 58.82(13) . .
C39 C38 Cd1 175.20(18) . .
C40 C39 C44 118.8(2) . .
C40 C39 C38 121.9(2) . .
C44 C39 C38 119.3(2) . .
C39 C40 C41 120.5(2) . .
C39 C40 H40 119.8 . .
C41 C40 H40 119.8 . .
C40 C41 C42 120.8(2) . .
C40 C41 H41 119.6 . .
C42 C41 H41 119.6 . .
C43 C42 C41 117.8(2) . .
C43 C42 C45 120.1(2) . .
C41 C42 C45 122.0(2) . .
C44 C43 C42 121.3(2) . .
C44 C43 H43 119.4 . .
C42 C43 H43 119.4 . .
C43 C44 C39 120.7(2) . .
C43 C44 H44 119.6 . .
C39 C44 H44 119.6 . .
C50 C45 C46 118.4(2) . .
C50 C45 C42 120.1(2) . .
C46 C45 C42 121.5(2) . .
C47 C46 C45 120.4(2) . .
C47 C46 H46 119.8 . .
C45 C46 H46 119.8 . .
C46 C47 C48 120.8(2) . .
C46 C47 H47 119.6 . .
C48 C47 H47 119.6 . .
C49 C48 C47 118.9(2) . .
C49 C48 C51 120.4(2) . .
C47 C48 C51 120.7(2) . .
C50 C49 C48 120.3(2) . .
C50 C49 H49 119.8 . .
C48 C49 H49 119.8 . .
C49 C50 C45 121.1(3) . .
C49 C50 H50 119.5 . .
C45 C50 H50 119.5 . .
O7 C51 O8 123.4(2) . .
O7 C51 C48 119.5(2) . .
O8 C51 C48 117.0(2) . .
O7 C51 Cd2 65.63(13) . .
O8 C51 Cd2 57.99(13) . .
C48 C51 Cd2 173.07(19) . .
N5 C52 N6 111.3(2) . .
N5 C52 H52 124.4 . .
N6 C52 H52 124.4 . .
C54 C53 N5 109.8(2) . .
C54 C53 H53 125.1 . .
N5 C53 H53 125.1 . .
C53 C54 N6 106.0(2) . .
C53 C54 H54 127.0 . .
N6 C54 H54 127.0 . .
C60 C55 C56 121.5(2) . .
C60 C55 N6 119.2(2) . .
C56 C55 N6 119.2(2) . .
C57 C56 C55 119.7(2) . .
C57 C56 H56 120.1 . .
C55 C56 H56 120.1 . .
C56 C57 C58 119.3(2) . .
C56 C57 H57 120.4 . .
C58 C57 H57 120.4 . .
C57 C58 C59 120.4(2) . .
C57 C58 C63 131.3(2) . .
C59 C58 C63 108.2(2) . .
C60 C59 C58 120.8(2) . .
C60 C59 C61 127.3(2) . .
C58 C59 C61 111.9(2) . .
C59 C60 C55 118.2(2) . .
C59 C60 H60 120.9 . .
C55 C60 H60 120.9 . .
C59 C61 C68 112.4(2) . .
C59 C61 C62 100.54(18) . .
C68 C61 C62 112.5(2) . .
C59 C61 C70 111.1(2) . .
C68 C61 C70 108.9(2) . .
C62 C61 C70 111.3(2) . .
C67 C62 C63 121.3(2) . .
C67 C62 C61 127.6(2) . .
C63 C62 C61 111.02(19) . .
C64 C63 C62 119.6(2) . .
C64 C63 C58 132.1(2) . .
C62 C63 C58 108.34(19) . .
C63 C64 C65 119.7(2) . .
C63 C64 H64 120.1 . .
C65 C64 H64 120.1 . .
C64 C65 C66 119.6(2) . .
C64 C65 H65 120.2 . .
C66 C65 H65 120.2 . .
C67 C66 C65 121.3(2) . .
C67 C66 N7 119.6(2) . .
C65 C66 N7 119.1(2) . .
C62 C67 C66 118.5(2) . .
C62 C67 H67 120.8 . .
C66 C67 H67 120.8 . .
C69 C68 C61 114.6(2) . .
C69 C68 H68A 108.6 . .
C61 C68 H68A 108.6 . .
C69 C68 H68B 108.6 . .
C61 C68 H68B 108.6 . .
H68A C68 H68B 107.6 . .
C68 C69 H69A 109.5 . .
C68 C69 H69B 109.5 . .
H69A C69 H69B 109.5 . .
C68 C69 H69C 109.5 . .
H69A C69 H69C 109.5 . .
H69B C69 H69C 109.5 . .
C71 C70 C61 114.6(2) . .
C71 C70 H70A 108.6 . .
C61 C70 H70A 108.6 . .
C71 C70 H70B 108.6 . .
C61 C70 H70B 108.6 . .
H70A C70 H70B 107.6 . .
C70 C71 H71A 109.5 . .
C70 C71 H71B 109.5 . .
H71A C71 H71B 109.5 . .
C70 C71 H71C 109.5 . .
H71A C71 H71C 109.5 . .
H71B C71 H71C 109.5 . .
C73 C72 N8 109.2(2) . .
C73 C72 H72 125.4 . .
N8 C72 H72 125.4 . .
C72 C73 N7 106.9(2) . .
C72 C73 H73 126.6 . .
N7 C73 H73 126.6 . .
N8 C74 N7 111.3(2) . .
N8 C74 H74 124.3 . .
N7 C74 H74 124.3 . .
C2 N1 C1 105.86(19) . .
C2 N1 Cd1 121.55(16) . .
C1 N1 Cd1 132.58(16) . .
C2 N2 C3 106.40(19) . .
C2 N2 C4 126.00(19) . .
C3 N2 C4 127.48(19) . .
C19 N3 C17 107.0(2) . .
C19 N3 C13 125.8(2) . .
C17 N3 C13 127.1(2) . .
C19 N4 C18 106.0(2) . .
C19 N4 Cd1 125.07(17) . 1_565
C18 N4 Cd1 128.46(16) . 1_565
C52 N5 C53 105.9(2) . .
C52 N5 Cd2 124.92(16) . .
C53 N5 Cd2 129.15(16) . .
C52 N6 C54 107.0(2) . .
C52 N6 C55 125.3(2) . .
C54 N6 C55 127.7(2) . .
C74 N7 C73 106.3(2) . .
C74 N7 C66 125.9(2) . .
C73 N7 C66 127.6(2) . .
C74 N8 C72 106.3(2) . .
C74 N8 Cd2 122.34(17) . 1_545
C72 N8 Cd2 127.80(16) . 1_545
C24 O1 Cd1 89.59(19) . .
C24 O2 Cd1 93.44(18) . .
C37 O3 Cd2 88.88(16) . 1_454
C37 O4 Cd2 93.96(16) . 1_454
C38 O5 Cd1 93.40(15) . .
C38 O6 Cd1 88.05(15) . .
C51 O7 Cd2 86.62(14) . .
C51 O8 Cd2 94.16(16) . .
N4 Cd1 N1 109.69(7) 1_545 .
N4 Cd1 O5 135.22(8) 1_545 .
N1 Cd1 O5 101.59(8) . .
N4 Cd1 O2 91.29(9) 1_545 .
N1 Cd1 O2 136.86(9) . .
O5 Cd1 O2 86.87(7) . .
N4 Cd1 O1 91.23(9) 1_545 .
N1 Cd1 O1 86.35(7) . .
O5 Cd1 O1 122.59(9) . .
O2 Cd1 O1 54.99(8) . .
N4 Cd1 O6 88.55(7) 1_545 .
N1 Cd1 O6 97.86(7) . .
O5 Cd1 O6 55.42(6) . .
O2 Cd1 O6 120.62(8) . .
O1 Cd1 O6 175.60(7) . .
N4 Cd1 C24 90.68(8) 1_545 .
N1 Cd1 C24 112.31(9) . .
O5 Cd1 C24 106.39(8) . .
O2 Cd1 C24 27.52(9) . .
O1 Cd1 C24 27.49(9) . .
O6 Cd1 C24 148.11(9) . .
N4 Cd1 C38 112.81(8) 1_545 .
N1 Cd1 C38 100.74(7) . .
O5 Cd1 C38 27.78(7) . .
O2 Cd1 C38 105.12(8) . .
O1 Cd1 C38 150.25(9) . .
O6 Cd1 C38 27.64(7) . .
C24 Cd1 C38 129.92(9) . .
N5 Cd2 N8 114.77(8) . 1_565
N5 Cd2 O4 98.45(8) . 1_656
N8 Cd2 O4 132.95(9) 1_565 1_656
N5 Cd2 O8 131.76(8) . .
N8 Cd2 O8 94.51(8) 1_565 .
O4 Cd2 O8 86.10(7) 1_656 .
N5 Cd2 O3 91.07(8) . 1_656
N8 Cd2 O3 90.17(7) 1_565 1_656
O4 Cd2 O3 55.38(7) 1_656 1_656
O8 Cd2 O3 128.04(8) . 1_656
N5 Cd2 O7 87.50(7) . .
N8 Cd2 O7 86.35(7) 1_565 .
O4 Cd2 O7 129.29(7) 1_656 .
O8 Cd2 O7 55.55(6) . .
O3 Cd2 O7 175.28(6) 1_656 .
N5 Cd2 C37 94.31(7) . 1_656
N8 Cd2 C37 113.37(8) 1_565 1_656
O4 Cd2 C37 27.71(8) 1_656 1_656
O8 Cd2 C37 108.71(7) . 1_656
O3 Cd2 C37 27.70(7) 1_656 1_656
O7 Cd2 C37 156.93(8) . 1_656
N5 Cd2 C51 111.26(8) . .
N8 Cd2 C51 89.26(7) 1_565 .
O4 Cd2 C51 109.42(7) 1_656 .
O8 Cd2 C51 27.85(7) . .
O3 Cd2 C51 155.57(8) 1_656 .
O7 Cd2 C51 27.75(7) . .
C37 Cd2 C51 135.09(8) 1_656 .

loop_
_geom_bond_atom_site_label_1
_geom_bond_atom_site_label_2
_geom_bond_distance
_geom_bond_site_symmetry_2
C1 C3 1.353(3) .
C1 N1 1.383(3) .
C1 H1 0.9300 .
C2 N1 1.314(3) .
C2 N2 1.352(3) .
C2 H2 0.9300 .
C3 N2 1.389(3) .
C3 H3 0.9300 .
C4 C5 1.394(3) .
C4 C9 1.398(3) .
C4 N2 1.427(3) .
C5 C6 1.390(3) .
C5 H5 0.9300 .
C6 C7 1.391(3) .
C6 H6 0.9300 .
C7 C8 1.408(3) .
C7 C16 1.468(3) .
C8 C9 1.379(3) .
C8 C10 1.537(3) .
C9 H9 0.9300 .
C10 C11 1.520(3) .
C10 C20 1.545(4) .
C10 C22 1.547(4) .
C11 C12 1.387(3) .
C11 C16 1.405(3) .
C12 C13 1.395(3) .
C12 H12 0.9300 .
C13 C14 1.399(3) .
C13 N3 1.430(3) .
C14 C15 1.387(3) .
C14 H14 0.9300 .
C15 C16 1.388(3) .
C15 H15 0.9300 .
C17 C18 1.348(4) .
C17 N3 1.390(3) .
C17 H17 0.9300 .
C18 N4 1.379(3) .
C18 H18 0.9300 .
C19 N4 1.315(3) .
C19 N3 1.349(3) .
C19 H19 0.9300 .
C20 C21 1.508(5) .
C20 H20A 0.9700 .
C20 H20B 0.9700 .
C21 H21A 0.9600 .
C21 H21B 0.9600 .
C21 H21C 0.9600 .
C22 C23 1.520(5) .
C22 H22A 0.9700 .
C22 H22B 0.9700 .
C23 H23A 0.9600 .
C23 H23B 0.9600 .
C23 H23C 0.9600 .
C24 O1 1.241(4) .
C24 O2 1.245(4) .
C24 C25 1.515(4) .
C24 Cd1 2.689(3) .
C25 C26 1.373(4) .
C25 C30 1.383(4) .
C26 C27 1.383(3) .
C26 H26 0.9300 .
C27 C28 1.389(4) .
C27 H27 0.9300 .
C28 C29 1.385(4) .
C28 C31 1.486(3) .
C29 C30 1.385(4) .
C29 H29 0.9300 .
C30 H30 0.9300 .
C31 C36 1.389(3) .
C31 C32 1.398(4) .
C32 C33 1.382(3) .
C32 H32 0.9300 .
C33 C34 1.387(4) .
C33 H33 0.9300 .
C34 C35 1.378(4) .
C34 C37 1.502(3) .
C35 C36 1.391(3) .
C35 H35 0.9300 .
C36 H36 0.9300 .
C37 O3 1.248(3) .
C37 O4 1.251(3) .
C37 Cd2 2.684(2) 1_454
C38 O6 1.248(3) .
C38 O5 1.256(3) .
C38 C39 1.504(3) .
C38 Cd1 2.690(3) .
C39 C40 1.388(4) .
C39 C44 1.389(3) .
C40 C41 1.390(4) .
C40 H40 0.9300 .
C41 C42 1.400(4) .
C41 H41 0.9300 .
C42 C43 1.394(4) .
C42 C45 1.483(3) .
C43 C44 1.377(4) .
C43 H43 0.9300 .
C44 H44 0.9300 .
C45 C50 1.394(4) .
C45 C46 1.404(3) .
C46 C47 1.376(3) .
C46 H46 0.9300 .
C47 C48 1.397(3) .
C47 H47 0.9300 .
C48 C49 1.390(4) .
C48 C51 1.502(4) .
C49 C50 1.381(4) .
C49 H49 0.9300 .
C50 H50 0.9300 .
C51 O7 1.257(3) .
C51 O8 1.262(3) .
C51 Cd2 2.695(3) .
C52 N5 1.320(3) .
C52 N6 1.350(3) .
C52 H52 0.9300 .
C53 C54 1.352(4) .
C53 N5 1.384(3) .
C53 H53 0.9300 .
C54 N6 1.392(3) .
C54 H54 0.9300 .
C55 C60 1.393(3) .
C55 C56 1.397(3) .
C55 N6 1.419(3) .
C56 C57 1.384(3) .
C56 H56 0.9300 .
C57 C58 1.392(3) .
C57 H57 0.9300 .
C58 C59 1.400(3) .
C58 C63 1.464(3) .
C59 C60 1.380(3) .
C59 C61 1.518(3) .
C60 H60 0.9300 .
C61 C68 1.528(3) .
C61 C62 1.530(3) .
C61 C70 1.544(3) .
C62 C67 1.374(3) .
C62 C63 1.408(3) .
C63 C64 1.389(3) .
C64 C65 1.391(3) .
C64 H64 0.9300 .
C65 C66 1.396(3) .
C65 H65 0.9300 .
C66 C67 1.395(3) .
C66 N7 1.430(3) .
C67 H67 0.9300 .
C68 C69 1.522(4) .
C68 H68A 0.9700 .
C68 H68B 0.9700 .
C69 H69A 0.9600 .
C69 H69B 0.9600 .
C69 H69C 0.9600 .
C70 C71 1.516(4) .
C70 H70A 0.9700 .
C70 H70B 0.9700 .
C71 H71A 0.9600 .
C71 H71B 0.9600 .
C71 H71C 0.9600 .
C72 C73 1.348(4) .
C72 N8 1.387(3) .
C72 H72 0.9300 .
C73 N7 1.386(3) .
C73 H73 0.9300 .
C74 N8 1.312(3) .
C74 N7 1.361(3) .
C74 H74 0.9300 .
N1 Cd1 2.2557(19) .
N4 Cd1 2.250(2) 1_565
N5 Cd2 2.233(2) .
N8 Cd2 2.261(2) 1_545
O1 Cd1 2.395(2) .
O2 Cd1 2.310(2) .
O3 Cd2 2.4009(19) 1_454
O4 Cd2 2.290(2) 1_454
O5 Cd1 2.3050(18) .
O6 Cd1 2.4252(18) .
O7 Cd2 2.4590(16) .
O8 Cd2 2.291(2) .
Cd1 N4 2.250(2) 1_545
Cd2 N8 2.261(2) 1_565
Cd2 O4 2.290(2) 1_656
Cd2 O3 2.4009(19) 1_656
Cd2 C37 2.684(2) 1_656

loop_
_platon_squeeze_void_nr
_platon_squeeze_void_average_x
_platon_squeeze_void_average_y
_platon_squeeze_void_average_z
_platon_squeeze_void_volume
_platon_squeeze_void_count_electrons
1 0.272 0.250 0.147 1922.9 455.4
2 0.718 -0.250 0.815 1922.9 455.6
